data_4089317
loop_
_publ_author_name
'Uehara, Kazuhiro'
'Hikichi, Shiro'
'Akita, Munetaka'

_publ_section_title
;
 Rational Synthesis and Reversible Metal&#x2212;Metal Bond Scission of
 Heterobimetallic Xenophilic Complexes Containing an Unsupported, Polar
 Metal&#x2212;Metal Bond, TpiPr2M&#x2212;Co(CO)3L (M = Ni, Co, Fe, Mn; L =
 CO, PPh3)
;
_journal_issue 24
_journal_name_full Organometallics
_journal_page_first 5002
_journal_paper_doi 10.1021/om010651j
_journal_volume 20
_journal_year 2001
_chemical_formula_sum 'C55 H69 B Co N6 Ni O3 P'
_chemical_formula_weight 1021.58
_chemical_name_common 'compound 4Ni_hexane'
_space_group_IT_number 9
_space_group_name_Hall 'C -2yc'
_space_group_name_H-M_alt 'C 1 c 1'
_atom_sites_solution_hydrogens geom
_atom_sites_solution_primary direct
_atom_sites_solution_secondary difmap
_audit_creation_method SHELXL-97
_cell_angle_alpha 90.00
_cell_angle_beta 109.604(2)
_cell_angle_gamma 90.00
_cell_formula_units_Z 4
_cell_length_a 19.3358(9)
_cell_length_b 15.1917(4)
_cell_length_c 19.8168(7)
_cell_measurement_temperature 213(2)
_cell_volume 5483.6(4)
_computing_structure_refinement 'SHELXL-97 (Sheldrick, 1997)'
_computing_structure_solution 'SHELXS-97 (Sheldrick, 1990)'
_diffrn_ambient_temperature 213(2)
_diffrn_measured_fraction_theta_full 0.976
_diffrn_measured_fraction_theta_max 0.976
_diffrn_radiation_monochromator graphite
_diffrn_radiation_source 'fine-focus sealed tube'
_diffrn_radiation_type 'Mo K\a'
_diffrn_radiation_wavelength 0.71069
_diffrn_reflns_av_R_equivalents 0.0000
_diffrn_reflns_av_sigmaI/netI 0.1048
_diffrn_reflns_limit_h_max 24
_diffrn_reflns_limit_h_min 0
_diffrn_reflns_limit_k_max 19
_diffrn_reflns_limit_k_min 0
_diffrn_reflns_limit_l_max 24
_diffrn_reflns_limit_l_min -25
_diffrn_reflns_number 6125
_diffrn_reflns_theta_full 27.48
_diffrn_reflns_theta_max 27.48
_diffrn_reflns_theta_min 1.75
_exptl_absorpt_coefficient_mu 0.721
_exptl_crystal_density_diffrn 1.237
_exptl_crystal_density_method 'not measured'
_exptl_crystal_F_000 2160
_refine_diff_density_max 0.324
_refine_diff_density_min -0.458
_refine_diff_density_rms 0.066
_refine_ls_abs_structure_details 'Flack H D (1983), Acta Cryst. A39, 876-881'
_refine_ls_abs_structure_Flack 0.09(2)
_refine_ls_extinction_method none
_refine_ls_goodness_of_fit_ref 0.712
_refine_ls_hydrogen_treatment mixed
_refine_ls_matrix_type full
_refine_ls_number_parameters 596
_refine_ls_number_reflns 6125
_refine_ls_number_restraints 2
_refine_ls_restrained_S_all 0.712
_refine_ls_R_factor_all 0.0915
_refine_ls_R_factor_gt 0.0480
_refine_ls_shift/su_max 0.013
_refine_ls_shift/su_mean 0.000
_refine_ls_structure_factor_coef Fsqd
_refine_ls_weighting_details 'calc w=1/[\s^2^(Fo^2^)+(0.1000P)^2^+0.0000P] where P=(Fo^2^+2Fc^2^)/3'
_refine_ls_weighting_scheme calc
_refine_ls_wR_factor_gt 0.1170
_refine_ls_wR_factor_ref 0.1399
_reflns_number_gt 3583
_reflns_number_total 6125
_reflns_threshold_expression >2sigma(I)
_cod_data_source_file om010651j.cif
_cod_data_source_block shelxl
_cod_depositor_comments
;
 Corrected the values of the '_diffrn_radiation_type' and
 '_refine_ls_weighting_details' data items by replacing a
 sequence of malformed symbols with the backslash symbol ('\')
 after consulting the original publication.

 Antanas Vaitkus,
 2019-12-11
;
_cod_database_code 4089317

loop_
_symmetry_equiv_pos_as_xyz
'x, y, z'
'x, -y, z+1/2'
'x+1/2, y+1/2, z'
'x+1/2, -y+1/2, z+1/2'

loop_
_atom_site_label
_atom_site_type_symbol
_atom_site_fract_x
_atom_site_fract_y
_atom_site_fract_z
_atom_site_U_iso_or_equiv
_atom_site_adp_type
_atom_site_occupancy
_atom_site_symmetry_multiplicity
_atom_site_calc_flag
_atom_site_refinement_flags
Ni1 Ni 0.46678(3) 0.48032(6) 0.34348(3) 0.0443(2) Uani 1 1 d .
Co1 Co 0.59696(4) 0.47584(7) 0.40862(4) 0.0531(3) Uani 1 1 d .
P1 P 0.71714(8) 0.48276(12) 0.45613(8) 0.0423(4) Uani 1 1 d .
O2 O 0.5686(4) 0.3004(5) 0.4535(4) 0.104(2) Uani 1 1 d .
O3 O 0.5601(4) 0.6255(5) 0.4816(3) 0.093(2) Uani 1 1 d .
O4 O 0.5938(3) 0.4971(4) 0.2613(3) 0.0850(18) Uani 1 1 d .
N11 N 0.4190(3) 0.5854(3) 0.2825(3) 0.0420(12) Uani 1 1 d .
N12 N 0.3453(3) 0.5763(3) 0.2453(2) 0.0379(11) Uani 1 1 d .
N21 N 0.4121(3) 0.3952(3) 0.2669(3) 0.0475(13) Uani 1 1 d .
N22 N 0.3375(3) 0.4114(3) 0.2355(3) 0.0418(12) Uani 1 1 d .
N31 N 0.3887(3) 0.4749(3) 0.3876(3) 0.0472(12) Uani 1 1 d .
N32 N 0.3178(3) 0.4891(3) 0.3400(3) 0.0440(12) Uani 1 1 d .
C2 C 0.5792(4) 0.3702(6) 0.4353(5) 0.072(2) Uani 1 1 d .
C3 C 0.5732(4) 0.5661(7) 0.4516(4) 0.070(2) Uani 1 1 d .
C4 C 0.5921(4) 0.4881(6) 0.3197(4) 0.067(2) Uani 1 1 d .
C11 C 0.4396(4) 0.6633(4) 0.2647(3) 0.0505(16) Uani 1 1 d .
C12 C 0.3801(4) 0.7045(5) 0.2163(4) 0.0606(19) Uani 1 1 d .
C13 C 0.3214(4) 0.6480(4) 0.2047(3) 0.0452(15) Uani 1 1 d .
C14 C 0.5165(4) 0.6979(5) 0.2995(4) 0.0614(19) Uani 1 1 d .
C15 C 0.5516(5) 0.7215(7) 0.2443(5) 0.088(3) Uani 1 1 d .
H3 H 0.5506 0.6713 0.2146 0.088 Uiso 1 1 calc R
H4 H 0.6016 0.7392 0.2681 0.088 Uiso 1 1 calc R
H5 H 0.5249 0.7691 0.2152 0.088 Uiso 1 1 calc R
C16 C 0.5161(5) 0.7777(6) 0.3473(5) 0.092(3) Uani 1 1 d .
H6 H 0.4934 0.7614 0.3818 0.092 Uiso 1 1 calc R
H7 H 0.4889 0.8250 0.3182 0.092 Uiso 1 1 calc R
H8 H 0.5656 0.7964 0.3718 0.092 Uiso 1 1 calc R
C17 C 0.2441(4) 0.6588(5) 0.1543(3) 0.0544(17) Uani 1 1 d .
C18 C 0.2196(5) 0.7535(7) 0.1409(5) 0.098(3) Uani 1 1 d .
H10 H 0.2202 0.7801 0.1850 0.098 Uiso 1 1 calc R
H11 H 0.1708 0.7557 0.1068 0.098 Uiso 1 1 calc R
H12 H 0.2524 0.7849 0.1223 0.098 Uiso 1 1 calc R
C19 C 0.2339(5) 0.6146(8) 0.0847(4) 0.100(3) Uani 1 1 d .
H13 H 0.2646 0.6422 0.0617 0.100 Uiso 1 1 calc R
H14 H 0.1834 0.6194 0.0546 0.100 Uiso 1 1 calc R
H15 H 0.2469 0.5536 0.0929 0.100 Uiso 1 1 calc R
C21 C 0.4258(4) 0.3204(5) 0.2375(4) 0.0623(19) Uani 1 1 d .
C22 C 0.3612(5) 0.2894(5) 0.1876(5) 0.078(2) Uani 1 1 d .
C23 C 0.3073(4) 0.3470(4) 0.1866(4) 0.0552(17) Uani 1 1 d .
C24 C 0.5013(5) 0.2809(6) 0.2591(5) 0.087(3) Uani 1 1 d .
C25 C 0.4991(7) 0.1894(8) 0.2909(10) 0.193(9) Uani 1 1 d .
H18 H 0.4738 0.1927 0.3251 0.193 Uiso 1 1 calc R
H19 H 0.5483 0.1688 0.3143 0.193 Uiso 1 1 calc R
H20 H 0.4738 0.1493 0.2533 0.193 Uiso 1 1 calc R
C26 C 0.5321(6) 0.2814(9) 0.1973(6) 0.123(4) Uani 1 1 d .
H21 H 0.5391 0.3410 0.1850 0.123 Uiso 1 1 calc R
H22 H 0.4983 0.2523 0.1565 0.123 Uiso 1 1 calc R
H23 H 0.5783 0.2510 0.2117 0.123 Uiso 1 1 calc R
C27 C 0.2273(4) 0.3435(5) 0.1423(4) 0.068(2) Uani 1 1 d .
C28 C 0.1914(5) 0.2648(7) 0.1603(7) 0.115(4) Uani 1 1 d .
H25 H 0.2098 0.2127 0.1449 0.115 Uiso 1 1 calc R
H26 H 0.1393 0.2686 0.1365 0.115 Uiso 1 1 calc R
H27 H 0.2017 0.2624 0.2111 0.115 Uiso 1 1 calc R
C29 C 0.2166(6) 0.3403(14) 0.0647(5) 0.192(9) Uani 1 1 d .
H28 H 0.2425 0.3883 0.0525 0.192 Uiso 1 1 calc R
H29 H 0.1652 0.3449 0.0377 0.192 Uiso 1 1 calc R
H30 H 0.2353 0.2856 0.0536 0.192 Uiso 1 1 calc R
C31 C 0.3835(4) 0.4736(5) 0.4539(3) 0.0549(17) Uani 1 1 d .
C32 C 0.3120(4) 0.4879(5) 0.4491(4) 0.0640(19) Uani 1 1 d .
C33 C 0.2709(4) 0.4972(5) 0.3770(4) 0.0531(17) Uani 1 1 d .
C34 C 0.4483(4) 0.4554(7) 0.5195(4) 0.075(2) Uani 1 1 d .
C35 C 0.4467(5) 0.3589(8) 0.5396(5) 0.101(3) Uani 1 1 d .
H33 H 0.4900 0.3453 0.5794 0.101 Uiso 1 1 calc R
H34 H 0.4452 0.3227 0.4995 0.101 Uiso 1 1 calc R
H35 H 0.4040 0.3479 0.5526 0.101 Uiso 1 1 calc R
C36 C 0.4515(8) 0.5183(9) 0.5787(6) 0.137(5) Uani 1 1 d .
H36 H 0.4940 0.5060 0.6195 0.137 Uiso 1 1 calc R
H37 H 0.4081 0.5119 0.5916 0.137 Uiso 1 1 calc R
H38 H 0.4542 0.5775 0.5628 0.137 Uiso 1 1 calc R
C37 C 0.1903(4) 0.5120(7) 0.3421(4) 0.077(3) Uani 1 1 d .
C38 C 0.1594(9) 0.5646(15) 0.3997(7) 0.120(7) Uani 0.65 1 d P
C38A C 0.1753(13) 0.5881(17) 0.3165(13) 0.073(6) Uiso 0.35 1 d P
C39 C 0.1515(7) 0.4342(10) 0.3149(8) 0.091(5) Uani 0.65 1 d P
C39A C 0.1445(17) 0.4717(19) 0.3854(16) 0.089(8) Uiso 0.35 1 d P
C41 C 0.7554(3) 0.5782(4) 0.4230(3) 0.0425(14) Uani 1 1 d .
C42 C 0.7878(5) 0.5708(5) 0.3707(4) 0.0625(19) Uani 1 1 d .
C43 C 0.8097(5) 0.6462(6) 0.3437(4) 0.079(3) Uani 1 1 d .
C44 C 0.8024(5) 0.7273(6) 0.3682(4) 0.072(2) Uani 1 1 d .
C45 C 0.7690(6) 0.7345(5) 0.4188(5) 0.080(3) Uani 1 1 d .
C46 C 0.7460(4) 0.6612(5) 0.4465(4) 0.0619(19) Uani 1 1 d .
C51 C 0.7683(3) 0.3875(4) 0.4401(3) 0.0425(14) Uani 1 1 d .
C52 C 0.8261(5) 0.3485(6) 0.4901(4) 0.082(3) Uani 1 1 d .
C53 C 0.8617(6) 0.2749(7) 0.4748(6) 0.111(4) Uani 1 1 d .
C54 C 0.8367(5) 0.2377(6) 0.4099(6) 0.081(3) Uani 1 1 d .
C55 C 0.7803(8) 0.2719(8) 0.3600(6) 0.122(5) Uani 1 1 d .
C56 C 0.7451(6) 0.3471(8) 0.3737(5) 0.104(3) Uani 1 1 d .
C61 C 0.7557(4) 0.4992(4) 0.5537(3) 0.0471(15) Uani 1 1 d .
C62 C 0.8284(4) 0.5283(5) 0.5865(3) 0.0529(16) Uani 1 1 d .
C63 C 0.8569(4) 0.5380(5) 0.6602(4) 0.0597(19) Uani 1 1 d .
C64 C 0.8151(5) 0.5209(6) 0.7013(4) 0.073(2) Uani 1 1 d .
C65 C 0.7424(5) 0.4935(6) 0.6691(4) 0.070(2) Uani 1 1 d .
C66 C 0.7140(4) 0.4817(5) 0.5956(4) 0.0562(17) Uani 1 1 d .
C71 C -0.0054(7) 0.4969(8) -0.0119(7) 0.100(3) Uiso 1 1 d .
C72 C 0.0240(8) 0.5660(10) 0.0360(8) 0.138(4) Uiso 1 1 d .
C73 C 0.0449(7) 0.5382(9) 0.1110(7) 0.120(4) Uiso 1 1 d .
C74 C 0.0357(7) 0.4591(10) 0.1212(7) 0.117(4) Uiso 1 1 d .
C75 C 0.0068(11) 0.3892(14) 0.0723(12) 0.188(7) Uiso 1 1 d .
C76 C -0.0089(9) 0.4150(11) 0.0126(9) 0.150(5) Uiso 1 1 d .
C77 C -0.0293(15) 0.5139(16) -0.0860(16) 0.235(11) Uiso 1 1 d .
B1 B 0.3053(3) 0.4932(5) 0.2593(4) 0.0394(16) Uani 1 1 d .
H0 H 0.2539 0.4978 0.2331 0.044 Uiso 1 1 d .
H1 H 0.3798 0.7608 0.1958 0.073 Uiso 1 1 d .
H2 H 0.5455 0.6509 0.3308 0.083 Uiso 1 1 d .
H9 H 0.2118 0.6308 0.1754 0.067 Uiso 1 1 d .
H16 H 0.3552 0.2374 0.1578 0.094 Uiso 1 1 d .
H17 H 0.5342 0.3155 0.2975 0.111 Uiso 1 1 d .
H24 H 0.2034 0.3969 0.1509 0.088 Uiso 1 1 d .
H31 H 0.2936 0.4896 0.4894 0.079 Uiso 1 1 d .
H32 H 0.4918 0.4629 0.5054 0.093 Uiso 1 1 d .
H39 H 0.7958 0.5135 0.3537 0.079 Uiso 1 1 d .
H40 H 0.8294 0.6415 0.3049 0.095 Uiso 1 1 d .
H41 H 0.8197 0.7787 0.3502 0.084 Uiso 1 1 d .
H42 H 0.7646 0.7922 0.4385 0.095 Uiso 1 1 d .
H43 H 0.7209 0.6678 0.4827 0.075 Uiso 1 1 d .
H44 H 0.8414 0.3713 0.5391 0.098 Uiso 1 1 d .
H45 H 0.9069 0.2522 0.5111 0.128 Uiso 1 1 d .
H46 H 0.8580 0.1837 0.3994 0.095 Uiso 1 1 d .
H47 H 0.7660 0.2493 0.3118 0.140 Uiso 1 1 d .
H48 H 0.7027 0.3684 0.3358 0.121 Uiso 1 1 d .
H49 H 0.8582 0.5435 0.5571 0.063 Uiso 1 1 d .
H50 H 0.9058 0.5576 0.6822 0.073 Uiso 1 1 d .
H51 H 0.8347 0.5268 0.7520 0.089 Uiso 1 1 d .
H52 H 0.7124 0.4831 0.6977 0.084 Uiso 1 1 d .
H53 H 0.6648 0.4624 0.5738 0.065 Uiso 1 1 d .
H54 H 0.0263 0.6253 0.0182 0.165 Uiso 1 1 d .
H55 H 0.0647 0.5778 0.1496 0.141 Uiso 1 1 d .
H56 H 0.0520 0.4403 0.1719 0.151 Uiso 1 1 d .
H57 H -0.0049 0.3235 0.0855 0.233 Uiso 1 1 d .
H58 H -0.0314 0.3683 -0.0292 0.171 Uiso 1 1 d .
H59 H -0.0725 0.5621 -0.0964 0.229 Uiso 1 1 d .
H60 H -0.0529 0.4692 -0.1171 0.229 Uiso 1 1 d .
H61 H 0.0045 0.5445 -0.1017 0.229 Uiso 1 1 d .

loop_
_atom_site_aniso_label
_atom_site_aniso_U_11
_atom_site_aniso_U_22
_atom_site_aniso_U_33
_atom_site_aniso_U_23
_atom_site_aniso_U_13
_atom_site_aniso_U_12
Ni1 0.0249(4) 0.0553(5) 0.0461(5) 0.0087(5) 0.0032(3) -0.0070(4)
Co1 0.0257(4) 0.0783(6) 0.0468(6) 0.0092(6) 0.0010(4) -0.0074(5)
P1 0.0296(8) 0.0575(10) 0.0356(7) 0.0027(8) 0.0051(6) -0.0075(8)
O2 0.089(5) 0.093(5) 0.126(6) 0.044(4) 0.029(4) -0.015(4)
O3 0.074(4) 0.125(6) 0.080(4) -0.011(4) 0.026(3) 0.012(4)
O4 0.064(4) 0.132(5) 0.054(3) 0.009(3) 0.013(3) -0.002(3)
N11 0.033(3) 0.048(3) 0.042(3) 0.008(2) 0.009(2) -0.007(2)
N12 0.031(2) 0.036(3) 0.044(3) 0.006(2) 0.009(2) -0.005(2)
N21 0.037(3) 0.044(3) 0.053(3) 0.007(2) 0.005(2) 0.000(2)
N22 0.031(3) 0.039(3) 0.048(3) 0.004(2) 0.003(2) -0.006(2)
N31 0.033(3) 0.058(3) 0.041(3) 0.016(3) -0.001(2) -0.008(2)
N32 0.031(3) 0.053(3) 0.044(3) 0.008(2) 0.007(2) -0.004(2)
C2 0.040(4) 0.091(6) 0.084(6) 0.014(5) 0.019(4) -0.014(4)
C3 0.038(4) 0.110(7) 0.058(4) 0.016(5) 0.014(3) -0.003(4)
C4 0.043(4) 0.096(6) 0.049(4) 0.005(4) -0.001(3) -0.011(4)
C11 0.051(4) 0.050(4) 0.055(4) -0.002(3) 0.023(3) -0.019(3)
C12 0.069(5) 0.053(4) 0.060(4) 0.017(3) 0.022(4) -0.003(4)
C13 0.052(4) 0.040(3) 0.043(3) 0.007(3) 0.014(3) 0.006(3)
C14 0.053(4) 0.066(5) 0.064(4) -0.006(4) 0.018(3) -0.034(4)
C15 0.076(6) 0.114(7) 0.081(6) 0.000(5) 0.034(5) -0.047(6)
C16 0.100(7) 0.078(6) 0.096(7) -0.013(5) 0.030(6) -0.045(5)
C17 0.048(4) 0.071(5) 0.046(3) 0.023(3) 0.018(3) 0.011(3)
C18 0.085(7) 0.105(8) 0.094(7) 0.026(6) 0.014(5) 0.031(6)
C19 0.067(6) 0.171(11) 0.053(5) -0.002(6) 0.011(4) 0.020(6)
C21 0.052(4) 0.050(4) 0.074(5) 0.000(4) 0.007(4) 0.012(3)
C22 0.071(5) 0.052(5) 0.094(6) -0.013(4) 0.005(5) 0.003(4)
C23 0.052(4) 0.043(4) 0.058(4) 0.005(3) 0.003(3) -0.009(3)
C24 0.061(5) 0.080(6) 0.101(7) 0.005(5) 0.002(5) 0.025(4)
C25 0.113(10) 0.089(9) 0.35(2) 0.098(12) 0.045(13) 0.048(8)
C26 0.071(7) 0.158(11) 0.139(10) -0.025(9) 0.034(7) 0.035(7)
C27 0.049(4) 0.072(5) 0.067(5) -0.021(4) 0.000(4) -0.020(4)
C28 0.052(5) 0.124(9) 0.165(11) 0.036(8) 0.031(6) -0.025(6)
C29 0.073(7) 0.40(3) 0.078(7) 0.031(11) -0.006(6) -0.085(12)
C31 0.044(4) 0.072(5) 0.043(3) 0.013(3) 0.007(3) -0.011(3)
C32 0.054(4) 0.081(5) 0.058(4) 0.019(4) 0.020(3) 0.001(4)
C33 0.042(4) 0.070(5) 0.049(4) 0.010(3) 0.017(3) -0.007(3)
C34 0.046(4) 0.124(7) 0.047(4) 0.027(4) 0.005(3) -0.005(4)
C35 0.072(6) 0.142(9) 0.080(6) 0.053(6) 0.012(5) 0.003(6)
C36 0.151(11) 0.165(12) 0.057(6) -0.019(7) -0.015(6) 0.018(9)
C37 0.040(4) 0.131(8) 0.060(4) 0.032(5) 0.016(3) 0.018(5)
C38 0.090(11) 0.22(2) 0.060(8) 0.029(11) 0.045(8) 0.082(13)
C39 0.041(6) 0.101(11) 0.112(11) 0.022(9) -0.001(7) -0.031(7)
C41 0.036(3) 0.054(4) 0.036(3) 0.003(3) 0.010(2) -0.005(3)
C42 0.080(5) 0.054(4) 0.059(4) -0.001(4) 0.030(4) -0.008(4)
C43 0.108(7) 0.079(6) 0.068(5) 0.003(5) 0.051(5) -0.020(5)
C44 0.085(6) 0.067(5) 0.063(5) 0.009(4) 0.021(4) -0.022(5)
C45 0.118(8) 0.050(4) 0.074(5) -0.011(4) 0.033(5) -0.017(5)
C46 0.064(5) 0.061(5) 0.069(5) -0.008(4) 0.033(4) -0.013(4)
C51 0.037(3) 0.049(3) 0.042(3) -0.005(3) 0.013(3) -0.015(3)
C52 0.072(5) 0.087(6) 0.067(5) -0.018(4) -0.002(4) 0.015(5)
C53 0.102(8) 0.084(7) 0.119(8) -0.018(6) -0.001(6) 0.036(6)
C54 0.081(6) 0.054(5) 0.124(8) -0.005(5) 0.056(6) 0.000(4)
C55 0.140(11) 0.110(9) 0.103(9) -0.047(7) 0.022(8) 0.033(8)
C56 0.100(7) 0.123(8) 0.071(6) -0.034(6) 0.005(5) 0.028(6)
C61 0.038(3) 0.055(4) 0.045(3) 0.002(3) 0.009(3) 0.001(3)
C62 0.042(3) 0.067(4) 0.044(3) 0.003(3) 0.006(3) 0.006(3)
C63 0.058(4) 0.061(5) 0.047(4) -0.003(3) 0.001(3) -0.006(3)
C64 0.085(6) 0.086(6) 0.037(3) 0.009(4) 0.007(4) -0.001(5)
C65 0.072(5) 0.096(6) 0.049(4) 0.013(4) 0.030(4) 0.003(4)
C66 0.051(4) 0.069(4) 0.049(4) 0.010(4) 0.017(3) 0.000(4)
B1 0.015(3) 0.052(4) 0.044(3) 0.002(3) 0.001(3) -0.014(3)

loop_
_atom_type_symbol
_atom_type_description
_atom_type_scat_dispersion_real
_atom_type_scat_dispersion_imag
_atom_type_scat_source
C C 0.0033 0.0016 'International Tables Vol C Tables 4.2.6.8 and 6.1.1.4'
H H 0.0000 0.0000 'International Tables Vol C Tables 4.2.6.8 and 6.1.1.4'
O O 0.0106 0.0060 'International Tables Vol C Tables 4.2.6.8 and 6.1.1.4'
N N 0.0061 0.0033 'International Tables Vol C Tables 4.2.6.8 and 6.1.1.4'
Ni Ni 0.3393 1.1124 'International Tables Vol C Tables 4.2.6.8 and 6.1.1.4'
Co Co 0.3494 0.9721 'International Tables Vol C Tables 4.2.6.8 and 6.1.1.4'
P P 0.1023 0.0942 'International Tables Vol C Tables 4.2.6.8 and 6.1.1.4'
B B 0.0013 0.0007 'International Tables Vol C Tables 4.2.6.8 and 6.1.1.4'

loop_
_geom_angle_atom_site_label_1
_geom_angle_atom_site_label_2
_geom_angle_atom_site_label_3
_geom_angle
N31 Ni1 N21 91.2(2)
N31 Ni1 N11 91.9(2)
N21 Ni1 N11 92.2(2)
N31 Ni1 Co1 125.04(14)
N21 Ni1 Co1 125.24(16)
N11 Ni1 Co1 121.69(14)
C4 Co1 C3 118.3(4)
C4 Co1 C2 116.8(4)
C3 Co1 C2 117.2(4)
C4 Co1 P1 96.8(2)
C3 Co1 P1 99.6(2)
C2 Co1 P1 101.5(3)
C4 Co1 Ni1 76.3(2)
C3 Co1 Ni1 80.9(2)
C2 Co1 Ni1 85.0(2)
P1 Co1 Ni1 172.24(6)
C51 P1 C61 103.7(3)
C51 P1 C41 104.7(3)
C61 P1 C41 101.4(3)
C51 P1 Co1 116.14(19)
C61 P1 Co1 117.0(2)
C41 P1 Co1 112.2(2)
C11 N11 N12 107.2(5)
C11 N11 Ni1 137.7(4)
N12 N11 Ni1 115.0(3)
C13 N12 N11 109.0(4)
C13 N12 B1 132.4(5)
N11 N12 B1 118.4(4)
C21 N21 N22 106.4(5)
C21 N21 Ni1 138.1(5)
N22 N21 Ni1 115.4(4)
C23 N22 N21 108.9(5)
C23 N22 B1 132.8(5)
N21 N22 B1 118.3(4)
C31 N31 N32 106.4(5)
C31 N31 Ni1 138.2(4)
N32 N31 Ni1 114.5(4)
C33 N32 N31 109.4(5)
C33 N32 B1 131.5(5)
N31 N32 B1 119.1(5)
O2 C2 Co1 178.9(8)
O3 C3 Co1 177.5(7)
O4 C4 Co1 175.5(7)
N11 C11 C12 109.5(6)
N11 C11 C14 121.6(6)
C12 C11 C14 128.7(6)
C11 C12 C13 106.3(6)
N12 C13 C12 107.9(5)
N12 C13 C17 123.6(6)
C12 C13 C17 128.5(6)
C11 C14 C15 111.4(6)
C11 C14 C16 110.3(7)
C15 C14 C16 110.8(7)
C19 C17 C13 111.2(6)
C19 C17 C18 109.3(7)
C13 C17 C18 113.8(7)
N21 C21 C22 109.6(6)
N21 C21 C24 121.9(7)
C22 C21 C24 128.5(8)
C23 C22 C21 107.1(7)
C22 C23 N22 108.0(6)
C22 C23 C27 128.4(7)
N22 C23 C27 123.5(6)
C21 C24 C26 111.8(8)
C21 C24 C25 108.7(9)
C26 C24 C25 113.9(10)
C29 C27 C28 108.0(9)
C29 C27 C23 111.4(8)
C28 C27 C23 111.2(7)
N31 C31 C32 109.5(6)
N31 C31 C34 122.2(6)
C32 C31 C34 128.3(7)
C31 C32 C33 107.6(6)
N32 C33 C32 107.1(6)
N32 C33 C37 123.3(6)
C32 C33 C37 129.7(6)
C36 C34 C31 111.3(8)
C36 C34 C35 114.2(8)
C31 C34 C35 108.7(7)
C38A C37 C39 126.7(14)
C38A C37 C33 112.8(13)
C39 C37 C33 112.9(9)
C38A C37 C39A 119.3(17)
C39 C37 C39A 63.3(13)
C33 C37 C39A 112.7(12)
C38A C37 C38 75.4(14)
C39 C37 C38 113.6(12)
C33 C37 C38 108.3(8)
C39A C37 C38 53.5(13)
C39A C38 C37 59.4(14)
C39A C38 C38A 95.6(17)
C37 C38 C38A 42.2(9)
C37 C38A C38 62.4(13)
C37 C39 C39A 62.9(13)
C38 C39A C37 67.1(14)
C38 C39A C39 117(2)
C37 C39A C39 53.8(12)
C46 C41 C42 118.2(6)
C46 C41 P1 118.9(5)
C42 C41 P1 122.6(5)
C41 C42 C43 119.7(7)
C44 C43 C42 122.1(7)
C43 C44 C45 118.0(7)
C44 C45 C46 121.5(7)
C41 C46 C45 120.4(7)
C52 C51 C56 115.2(7)
C52 C51 P1 125.2(5)
C56 C51 P1 119.5(6)
C51 C52 C53 122.4(8)
C54 C53 C52 120.0(9)
C55 C54 C53 120.0(9)
C54 C55 C56 120.8(9)
C51 C56 C55 121.5(9)
C66 C61 C62 119.0(6)
C66 C61 P1 119.9(5)
C62 C61 P1 121.1(5)
C63 C62 C61 120.1(7)
C64 C63 C62 120.7(7)
C63 C64 C65 119.7(7)
C66 C65 C64 120.1(7)
C61 C66 C65 120.5(7)
C76 C71 C72 120.5(13)
C76 C71 C77 120.5(15)
C72 C71 C77 119.0(15)
C71 C72 C73 112.4(13)
C74 C73 C72 116.0(12)
C73 C74 C75 131.1(15)
C76 C75 C74 110.2(19)
C75 C76 C71 129.7(19)
N22 B1 N32 110.4(5)
N22 B1 N12 109.0(5)
N32 B1 N12 107.7(5)

loop_
_geom_bond_atom_site_label_1
_geom_bond_atom_site_label_2
_geom_bond_distance
Ni1 N31 1.984(5)
Ni1 N21 2.005(5)
Ni1 N11 2.029(5)
Ni1 Co1 2.4138(10)
Co1 C4 1.743(8)
Co1 C3 1.755(11)
Co1 C2 1.760(9)
Co1 P1 2.1975(16)
P1 C51 1.840(7)
P1 C61 1.841(6)
P1 C41 1.847(6)
O2 C2 1.160(10)
O3 C3 1.155(10)
O4 C4 1.176(9)
N11 C11 1.333(8)
N11 N12 1.374(6)
N12 C13 1.341(8)
N12 B1 1.553(8)
N21 C21 1.342(9)
N21 N22 1.388(7)
N22 C23 1.363(8)
N22 B1 1.534(9)
N31 C31 1.350(8)
N31 N32 1.397(7)
N32 C33 1.349(9)
N32 B1 1.536(9)
C11 C12 1.377(10)
C11 C14 1.508(9)
C12 C13 1.380(9)
C13 C17 1.501(9)
C14 C15 1.511(10)
C14 C16 1.540(12)
C17 C19 1.486(11)
C17 C18 1.510(12)
C21 C22 1.390(10)
C21 C24 1.502(11)
C22 C23 1.356(11)
C23 C27 1.502(10)
C24 C26 1.531(15)
C24 C25 1.533(15)
C27 C29 1.482(13)
C27 C28 1.485(12)
C31 C32 1.371(10)
C31 C34 1.499(9)
C32 C33 1.389(10)
C33 C37 1.495(10)
C34 C36 1.498(15)
C34 C35 1.522(14)
C37 C38A 1.26(3)
C37 C39 1.406(17)
C37 C39A 1.55(3)
C37 C38 1.660(17)
C38 C39A 1.45(3)
C38 C38A 1.81(3)
C39 C39A 1.56(3)
C41 C46 1.378(10)
C41 C42 1.381(9)
C42 C43 1.390(11)
C43 C44 1.348(12)
C44 C45 1.366(12)
C45 C46 1.379(11)
C51 C52 1.357(10)
C51 C56 1.383(10)
C52 C53 1.398(13)
C53 C54 1.339(14)
C54 C55 1.309(14)
C55 C56 1.401(14)
C61 C66 1.363(10)
C61 C62 1.408(9)
C62 C63 1.385(9)
C63 C64 1.350(12)
C64 C65 1.398(12)
C65 C66 1.386(10)
C71 C76 1.345(18)
C71 C72 1.402(17)
C71 C77 1.41(3)
C72 C73 1.465(18)
C73 C74 1.243(15)
C74 C75 1.42(2)
C75 C76 1.18(2)
